data_1514278
loop_
_publ_author_name
'Rawling, Michael J.'
'Rowley, Julian H.'
'Campbell, Matthew'
'Kennedy, Alan R.'
'Parkinson, John A.'
'Tomkinson, Nicholas C. O.'

_publ_section_title
;
 Mechanistic insights into the malonoyl peroxide syn-dihydroxylation of
 alkenes
;
_journal_issue 5
_journal_name_full 'Chemical Science'
_journal_page_first 1777
_journal_paper_doi 10.1039/c3sc53256a
_journal_volume 5
_journal_year 2014
_chemical_formula_sum 'C19 H18 O5'
_chemical_formula_weight 326.33
_chemical_name_systematic
;
?
;
_space_group_IT_number 14
_symmetry_cell_setting monoclinic
_symmetry_space_group_name_Hall '-P 2ybc'
_symmetry_space_group_name_H-M 'P 1 21/c 1'
_atom_sites_solution_hydrogens geom
_atom_sites_solution_primary direct
_atom_sites_solution_secondary difmap
_audit_creation_method SHELXL-97
_cell_angle_alpha 90.00
_cell_angle_beta 93.447(5)
_cell_angle_gamma 90.00
_cell_formula_units_Z 4
_cell_length_a 10.7552(7)
_cell_length_b 10.1502(7)
_cell_length_c 14.9906(8)
_cell_measurement_reflns_used 4182
_cell_measurement_temperature 153(2)
_cell_measurement_theta_max 28.8308
_cell_measurement_theta_min 3.1230
_cell_volume 1633.52(18)
_computing_structure_refinement 'SHELXL-97 (Sheldrick, 2008)'
_diffrn_ambient_temperature 153(2)
_diffrn_measured_fraction_theta_full 0.993
_diffrn_measured_fraction_theta_max 0.980
_diffrn_measurement_device_type 'Oxford Diffraction Xcalibur E'
_diffrn_measurement_method 'omega scans'
_diffrn_radiation_monochromator graphite
_diffrn_radiation_source 'fine-focus sealed tube'
_diffrn_radiation_type MoK\a
_diffrn_radiation_wavelength 0.71073
_diffrn_reflns_av_R_equivalents 0.0492
_diffrn_reflns_av_sigmaI/netI 0.0573
_diffrn_reflns_limit_h_max 13
_diffrn_reflns_limit_h_min -12
_diffrn_reflns_limit_k_max 13
_diffrn_reflns_limit_k_min -13
_diffrn_reflns_limit_l_max 19
_diffrn_reflns_limit_l_min -14
_diffrn_reflns_number 13349
_diffrn_reflns_theta_full 27.00
_diffrn_reflns_theta_max 27.50
_diffrn_reflns_theta_min 3.13
_exptl_absorpt_coefficient_mu 0.096
_exptl_absorpt_correction_T_max 1.00000
_exptl_absorpt_correction_T_min 0.47216
_exptl_absorpt_correction_type multi-scan
_exptl_absorpt_process_details
;
CrysAlisPro, Oxford Diffraction Ltd.,
Version 1.171.34.40 (release 27-08-2010 CrysAlis171 .NET)
(compiled Aug 27 2010,11:50:40)
Empirical absorption correction using spherical harmonics,
implemented in SCALE3 ABSPACK scaling algorithm.
;
_exptl_crystal_colour colourless
_exptl_crystal_density_diffrn 1.327
_exptl_crystal_density_method 'not measured'
_exptl_crystal_description 'cut from mass'
_exptl_crystal_F_000 688
_exptl_crystal_size_max 0.3
_exptl_crystal_size_mid 0.3
_exptl_crystal_size_min 0.05
_refine_diff_density_max 0.224
_refine_diff_density_min -0.262
_refine_diff_density_rms 0.045
_refine_ls_extinction_method none
_refine_ls_goodness_of_fit_ref 1.028
_refine_ls_hydrogen_treatment mixed
_refine_ls_matrix_type full
_refine_ls_number_parameters 225
_refine_ls_number_reflns 3678
_refine_ls_number_restraints 0
_refine_ls_restrained_S_all 1.028
_refine_ls_R_factor_all 0.0814
_refine_ls_R_factor_gt 0.0471
_refine_ls_shift/su_max 0.000
_refine_ls_shift/su_mean 0.000
_refine_ls_structure_factor_coef Fsqd
_refine_ls_weighting_details 'calc w=1/[\s^2^(Fo^2^)+(0.0467P)^2^+0.0354P] where P=(Fo^2^+2Fc^2^)/3'
_refine_ls_weighting_scheme calc
_refine_ls_wR_factor_gt 0.1000
_refine_ls_wR_factor_ref 0.1191
_reflns_number_gt 2463
_reflns_number_total 3678
_reflns_threshold_expression I>2\s(I)
_cod_data_source_file c3sc53256a2.cif
_cod_data_source_block tomk_mr787dmonop
_cod_original_sg_symbol_H-M P21/c
_cod_database_code 1514278

loop_
_symmetry_equiv_pos_as_xyz
'x, y, z'
'-x, y+1/2, -z+1/2'
'-x, -y, -z'
'x, -y-1/2, z-1/2'

loop_
_atom_site_label
_atom_site_type_symbol
_atom_site_fract_x
_atom_site_fract_y
_atom_site_fract_z
_atom_site_U_iso_or_equiv
_atom_site_adp_type
_atom_site_occupancy
_atom_site_symmetry_multiplicity
_atom_site_calc_flag
_atom_site_refinement_flags
O1 O 0.85665(12) 0.72858(13) 0.74680(7) 0.0330(3) Uani 1 1 d .
O2 O 0.81922(10) 0.64777(12) 0.58064(7) 0.0269(3) Uani 1 1 d .
O3 O 0.64010(11) 0.54178(14) 0.54435(8) 0.0428(4) Uani 1 1 d .
O4 O 0.92704(11) 0.46047(12) 0.69757(7) 0.0347(3) Uani 1 1 d .
O5 O 0.99678(12) 0.29620(13) 0.61450(8) 0.0373(3) Uani 1 1 d .
C1 C 0.82758(15) 0.82776(17) 0.68068(10) 0.0269(4) Uani 1 1 d .
H1 H 0.9063 0.8649 0.6587 0.032 Uiso 1 1 calc R
C2 C 0.75003(15) 0.76564(17) 0.60289(9) 0.0252(4) Uani 1 1 d .
H2 H 0.6671 0.7391 0.6238 0.030 Uiso 1 1 calc R
C3 C 0.75433(16) 0.93553(18) 0.72282(10) 0.0282(4) Uani 1 1 d .
C4 C 0.77447(18) 1.06653(19) 0.70171(11) 0.0358(5) Uani 1 1 d .
H4 H 0.8383 1.0885 0.6632 0.043 Uiso 1 1 calc R
C5 C 0.70316(19) 1.1655(2) 0.73584(12) 0.0437(5) Uani 1 1 d .
H5 H 0.7171 1.2548 0.7201 0.052 Uiso 1 1 calc R
C6 C 0.61149(18) 1.1342(2) 0.79288(11) 0.0437(5) Uani 1 1 d .
H6 H 0.5618 1.2019 0.8162 0.052 Uiso 1 1 calc R
C7 C 0.59192(17) 1.0044(2) 0.81614(11) 0.0408(5) Uani 1 1 d .
H7 H 0.5297 0.9832 0.8562 0.049 Uiso 1 1 calc R
C8 C 0.66288(16) 0.9047(2) 0.78112(10) 0.0347(4) Uani 1 1 d .
H8 H 0.6489 0.8155 0.7970 0.042 Uiso 1 1 calc R
C9 C 0.73042(15) 0.85156(18) 0.52119(10) 0.0277(4) Uani 1 1 d .
C10 C 0.82995(17) 0.90852(19) 0.48085(10) 0.0344(4) Uani 1 1 d .
H10 H 0.9122 0.8973 0.5064 0.041 Uiso 1 1 calc R
C11 C 0.8097(2) 0.9818(2) 0.40317(11) 0.0432(5) Uani 1 1 d .
H11 H 0.8781 1.0213 0.3762 0.052 Uiso 1 1 calc R
C12 C 0.6919(2) 0.9975(2) 0.36526(11) 0.0481(6) Uani 1 1 d .
H12 H 0.6789 1.0469 0.3117 0.058 Uiso 1 1 calc R
C13 C 0.5925(2) 0.9422(2) 0.40430(12) 0.0490(6) Uani 1 1 d .
H13 H 0.5106 0.9543 0.3783 0.059 Uiso 1 1 calc R
C14 C 0.61178(17) 0.8684(2) 0.48198(11) 0.0381(5) Uani 1 1 d .
H14 H 0.5428 0.8291 0.5084 0.046 Uiso 1 1 calc R
C15 C 0.75085(16) 0.53970(18) 0.55862(10) 0.0269(4) Uani 1 1 d .
C16 C 0.83190(15) 0.42188(18) 0.55177(10) 0.0266(4) Uani 1 1 d .
C17 C 0.86424(16) 0.38280(19) 0.45762(10) 0.0324(4) Uani 1 1 d .
H17A H 0.8320 0.4390 0.4074 0.039 Uiso 1 1 calc R
H17B H 0.9476 0.3444 0.4502 0.039 Uiso 1 1 calc R
C18 C 0.77377(17) 0.30293(19) 0.50396(10) 0.0353(4) Uani 1 1 d .
H18A H 0.8006 0.2145 0.5253 0.042 Uiso 1 1 calc R
H18B H 0.6851 0.3091 0.4826 0.042 Uiso 1 1 calc R
C19 C 0.92313(15) 0.39729(18) 0.62842(10) 0.0274(4) Uani 1 1 d .
H1H H 0.8824(18) 0.657(2) 0.7229(12) 0.052(7) Uiso 1 1 d .
H2H H 1.051(2) 0.281(3) 0.6655(15) 0.087(8) Uiso 1 1 d .

loop_
_atom_site_aniso_label
_atom_site_aniso_U_11
_atom_site_aniso_U_22
_atom_site_aniso_U_33
_atom_site_aniso_U_23
_atom_site_aniso_U_13
_atom_site_aniso_U_12
O1 0.0457(8) 0.0249(8) 0.0274(6) 0.0014(5) -0.0074(5) 0.0017(6)
O2 0.0268(6) 0.0227(7) 0.0310(6) -0.0006(5) 0.0000(5) -0.0009(5)
O3 0.0282(8) 0.0428(10) 0.0569(8) -0.0135(7) -0.0020(6) -0.0042(6)
O4 0.0476(8) 0.0306(8) 0.0253(6) -0.0034(5) -0.0041(5) 0.0047(6)
O5 0.0486(8) 0.0316(8) 0.0306(7) -0.0048(6) -0.0081(6) 0.0111(7)
C1 0.0310(9) 0.0260(10) 0.0235(8) 0.0034(7) -0.0007(7) -0.0007(8)
C2 0.0264(9) 0.0244(10) 0.0250(8) -0.0008(7) 0.0025(6) 0.0039(8)
C3 0.0325(10) 0.0297(11) 0.0219(8) -0.0003(7) -0.0027(7) 0.0000(8)
C4 0.0447(11) 0.0318(12) 0.0311(9) 0.0013(8) 0.0048(8) -0.0001(9)
C5 0.0620(13) 0.0307(12) 0.0385(10) -0.0009(9) 0.0044(9) 0.0046(10)
C6 0.0484(12) 0.0464(14) 0.0355(10) -0.0103(9) -0.0039(9) 0.0161(11)
C7 0.0351(11) 0.0580(15) 0.0292(9) -0.0059(9) 0.0012(7) 0.0016(10)
C8 0.0361(10) 0.0385(12) 0.0295(9) 0.0004(8) 0.0022(7) -0.0048(9)
C9 0.0357(10) 0.0244(10) 0.0229(8) -0.0040(7) 0.0013(7) 0.0059(8)
C10 0.0426(11) 0.0323(12) 0.0287(9) 0.0002(8) 0.0046(8) 0.0044(9)
C11 0.0674(14) 0.0323(12) 0.0308(9) 0.0000(8) 0.0103(9) -0.0015(11)
C12 0.0838(17) 0.0336(13) 0.0267(9) 0.0037(8) 0.0014(10) 0.0173(12)
C13 0.0585(14) 0.0520(15) 0.0346(10) -0.0035(10) -0.0124(9) 0.0237(12)
C14 0.0400(11) 0.0416(13) 0.0324(9) -0.0021(8) -0.0017(8) 0.0087(10)
C15 0.0291(10) 0.0298(11) 0.0216(8) 0.0007(7) -0.0002(7) -0.0052(8)
C16 0.0313(9) 0.0247(10) 0.0235(8) -0.0003(7) 0.0000(7) -0.0031(8)
C17 0.0402(11) 0.0334(11) 0.0232(8) -0.0018(7) -0.0002(7) 0.0026(9)
C18 0.0483(11) 0.0274(11) 0.0290(9) -0.0030(8) -0.0074(8) -0.0056(9)
C19 0.0326(10) 0.0237(10) 0.0259(8) 0.0008(7) 0.0015(7) -0.0025(8)

loop_
_atom_type_symbol
_atom_type_description
_atom_type_scat_dispersion_real
_atom_type_scat_dispersion_imag
_atom_type_scat_source
O O 0.0106 0.0060 'International Tables Vol C Tables 4.2.6.8 and 6.1.1.4'
C C 0.0033 0.0016 'International Tables Vol C Tables 4.2.6.8 and 6.1.1.4'
H H 0.0000 0.0000 'International Tables Vol C Tables 4.2.6.8 and 6.1.1.4'

loop_
_geom_angle_atom_site_label_1
_geom_angle_atom_site_label_2
_geom_angle_atom_site_label_3
_geom_angle
C1 O1 H1H 111.5(13)
C15 O2 C2 116.39(12)
C19 O5 H2H 110.1(15)
O1 C1 C3 108.50(12)
O1 C1 C2 108.91(14)
C3 C1 C2 110.11(13)
O1 C1 H1 109.8
C3 C1 H1 109.8
C2 C1 H1 109.8
O2 C2 C9 109.71(12)
O2 C2 C1 104.50(12)
C9 C2 C1 115.11(14)
O2 C2 H2 109.1
C9 C2 H2 109.1
C1 C2 H2 109.1
C4 C3 C8 119.05(17)
C4 C3 C1 120.47(15)
C8 C3 C1 120.45(17)
C5 C4 C3 121.02(17)
C5 C4 H4 119.5
C3 C4 H4 119.5
C6 C5 C4 119.7(2)
C6 C5 H5 120.2
C4 C5 H5 120.2
C5 C6 C7 120.06(19)
C5 C6 H6 120.0
C7 C6 H6 120.0
C6 C7 C8 120.24(18)
C6 C7 H7 119.9
C8 C7 H7 119.9
C7 C8 C3 119.93(19)
C7 C8 H8 120.0
C3 C8 H8 120.0
C14 C9 C10 118.67(16)
C14 C9 C2 119.81(15)
C10 C9 C2 121.41(15)
C9 C10 C11 120.18(18)
C9 C10 H10 119.9
C11 C10 H10 119.9
C12 C11 C10 120.45(19)
C12 C11 H11 119.8
C10 C11 H11 119.8
C11 C12 C13 120.16(18)
C11 C12 H12 119.9
C13 C12 H12 119.9
C12 C13 C14 119.88(19)
C12 C13 H13 120.1
C14 C13 H13 120.1
C9 C14 C13 120.67(19)
C9 C14 H14 119.7
C13 C14 H14 119.7
O3 C15 O2 123.40(17)
O3 C15 C16 125.64(17)
O2 C15 C16 110.93(14)
C19 C16 C15 116.36(14)
C19 C16 C18 117.71(15)
C15 C16 C18 116.45(14)
C19 C16 C17 119.65(14)
C15 C16 C17 116.11(14)
C18 C16 C17 57.82(11)
C18 C17 C16 60.85(10)
C18 C17 H17A 117.7
C16 C17 H17A 117.7
C18 C17 H17B 117.7
C16 C17 H17B 117.7
H17A C17 H17B 114.8
C17 C18 C16 61.32(11)
C17 C18 H18A 117.6
C16 C18 H18A 117.6
C17 C18 H18B 117.6
C16 C18 H18B 117.6
H18A C18 H18B 114.7
O4 C19 O5 123.61(15)
O4 C19 C16 123.86(16)
O5 C19 C16 112.49(14)

loop_
_geom_bond_atom_site_label_1
_geom_bond_atom_site_label_2
_geom_bond_distance
O1 C1 1.4339(19)
O1 H1H 0.86(2)
O2 C15 1.350(2)
O2 C2 1.4582(19)
O3 C15 1.1977(19)
O4 C19 1.2174(19)
O5 C19 1.321(2)
O5 H2H 0.95(2)
C1 C3 1.509(2)
C1 C2 1.528(2)
C1 H1 1.0000
C2 C9 1.508(2)
C2 H2 1.0000
C3 C4 1.387(3)
C3 C8 1.390(2)
C4 C5 1.381(3)
C4 H4 0.9500
C5 C6 1.381(3)
C5 H5 0.9500
C6 C7 1.383(3)
C6 H6 0.9500
C7 C8 1.389(3)
C7 H7 0.9500
C8 H8 0.9500
C9 C14 1.383(2)
C9 C10 1.387(2)
C10 C11 1.388(2)
C10 H10 0.9500
C11 C12 1.366(3)
C11 H11 0.9500
C12 C13 1.370(3)
C12 H12 0.9500
C13 C14 1.390(3)
C13 H13 0.9500
C14 H14 0.9500
C15 C16 1.487(2)
C16 C19 1.487(2)
C16 C18 1.519(2)
C16 C17 1.526(2)
C17 C18 1.472(2)
C17 H17A 0.9900
C17 H17B 0.9900
C18 H18A 0.9900
C18 H18B 0.9900

loop_
_geom_torsion_atom_site_label_1
_geom_torsion_atom_site_label_2
_geom_torsion_atom_site_label_3
_geom_torsion_atom_site_label_4
_geom_torsion
C15 O2 C2 C9 -95.02(16)
C15 O2 C2 C1 141.04(13)
O1 C1 C2 O2 -49.72(16)
C3 C1 C2 O2 -168.57(13)
O1 C1 C2 C9 -170.11(13)
C3 C1 C2 C9 71.04(17)
O1 C1 C3 C4 141.46(15)
C2 C1 C3 C4 -99.43(18)
O1 C1 C3 C8 -40.63(19)
C2 C1 C3 C8 78.48(18)
C8 C3 C4 C5 -1.7(3)
C1 C3 C4 C5 176.26(15)
C3 C4 C5 C6 0.9(3)
C4 C5 C6 C7 0.5(3)
C5 C6 C7 C8 -1.1(3)
C6 C7 C8 C3 0.3(3)
C4 C3 C8 C7 1.0(2)
C1 C3 C8 C7 -176.90(14)
O2 C2 C9 C14 112.08(17)
C1 C2 C9 C14 -130.43(17)
O2 C2 C9 C10 -64.1(2)
C1 C2 C9 C10 53.4(2)
C14 C9 C10 C11 0.6(3)
C2 C9 C10 C11 176.81(16)
C9 C10 C11 C12 -0.6(3)
C10 C11 C12 C13 0.8(3)
C11 C12 C13 C14 -0.9(3)
C10 C9 C14 C13 -0.7(3)
C2 C9 C14 C13 -177.00(17)
C12 C13 C14 C9 0.9(3)
C2 O2 C15 O3 11.0(2)
C2 O2 C15 C16 -170.92(11)
O3 C15 C16 C19 -131.81(17)
O2 C15 C16 C19 50.21(18)
O3 C15 C16 C18 13.9(2)
O2 C15 C16 C18 -164.09(12)
O3 C15 C16 C17 79.1(2)
O2 C15 C16 C17 -98.84(16)
C19 C16 C17 C18 105.91(18)
C15 C16 C17 C18 -106.12(17)
C19 C16 C18 C17 -109.25(16)
C15 C16 C18 C17 105.53(16)
C15 C16 C19 O4 6.4(2)
C18 C16 C19 O4 -138.81(18)
C17 C16 C19 O4 154.34(17)
C15 C16 C19 O5 -175.80(14)
C18 C16 C19 O5 38.9(2)
C17 C16 C19 O5 -27.9(2)
